data_1525275
loop_
_publ_author_name
'Sichevich, O.M.'
'Komarovskaya, L.P.'
'Grin', Yu.'
'Yarmolyuk, Ya.P.'
'Skolozdra, R.V.'

_publ_section_title
;
 Magnetic properties and crystal structure of R6 Ga (Co, Ni)2 and R6 Ni
 Sn6 (R= rare earth elements)
;
_journal_name_full 'Ukrains'kii Fizichnii Zhurnal (Ukrainian Edition)'
_journal_page_first 1342
_journal_page_last 1345
_journal_volume 29
_journal_year 1984
_chemical_formula_sum 'Co2 Ga Gd6'
_space_group_IT_number 71
_symmetry_space_group_name_Hall '-I 2 2'
_symmetry_space_group_name_H-M 'I m m m'
_cell_angle_alpha 90
_cell_angle_beta 90
_cell_angle_gamma 90
_cell_formula_units_Z 4
_cell_length_a 9.4
_cell_length_b 9.552
_cell_length_c 9.872
_cell_volume 886.395
_citation_journal_id_ASTM UFZHAT
_cod_data_source_file Sichevich_UFZHAT_1984_1011.cif
_cod_data_source_block Co2Ga1Gd6
_cod_original_formula_sum 'Co2 Ga1 Gd6'
_cod_database_code 1525275

loop_
_symmetry_equiv_pos_as_xyz
x,y,z
-x,-y,z
x,-y,-z
-x,y,-z
-x,-y,-z
x,y,-z
-x,y,z
x,-y,z
x+1/2,y+1/2,z+1/2
-x+1/2,-y+1/2,z+1/2
x+1/2,-y+1/2,-z+1/2
-x+1/2,y+1/2,-z+1/2
-x+1/2,-y+1/2,-z+1/2
x+1/2,y+1/2,-z+1/2
-x+1/2,y+1/2,z+1/2
x+1/2,-y+1/2,z+1/2

loop_
_atom_site_label
_atom_site_type_symbol
_atom_site_fract_x
_atom_site_fract_y
_atom_site_fract_z
_atom_site_occupancy
_atom_site_U_iso_or_equiv
Co2 Co 0 0 0.11 1 0.0
Ga2 Ga 0.5 0 0.5 1 0.0
Co1 Co 0 0.143 0.5 1 0.0
Gd3 Gd 0.202 0.205 0 1 0.0
Ga1 Ga 0 0.5 0.5 1 0.0
Gd1 Gd 0 0.329 0.256 1 0.0
Gd2 Gd 0.224 0 0.301 1 0.0
